data_5910314
loop_
_publ_author_name
'Wyckoff, R. W. G.'

_publ_section_title
;
Pages 40 & 41 from the Structure of Crystals, vol. 3 by Wyckoff R W G. 
published by Interscience Publishers, Inc. in 1951 
;
_journal_name_full 'The Structure of Crystals'
_journal_page_first 40
_journal_page_last 41
_journal_volume 3
_journal_year 1951
_chemical_formula_structural CoSO4
_chemical_formula_sum 'Co O4 S'
_space_group_IT_number 62
_symmetry_cell_setting orthorhombic
_symmetry_Int_Tables_number 62
_symmetry_space_group_name_Hall '-P 2ac 2n'
_symmetry_space_group_name_H-M 'P n m a'
_audit_creation_date 2006-02-07
_audit_creation_method
;
Pages 40 & 41 from the Structure of Crystals, vol. 3 by Wyckoff R W G. 
published by Interscience Publishers, Inc. in 1951 
;
_audit_update_record 'created by Girish Upreti, Portland State University'
_cell_angle_alpha 90
_cell_angle_beta 90
_cell_angle_gamma 90
_cell_length_a 8.624
_cell_length_b 6.715
_cell_length_c 4.744
_cell_volume 274.726
_cod_original_formula_sum 'Co S O4'
_cod_database_code 5910314

loop_
_symmetry_equiv_pos_as_xyz
x,y,z
x+1/2,-y+1/2,-z+1/2
-x,y+1/2,-z
-x+1/2,-y,z+1/2
-x,-y,-z
-x+1/2,y+1/2,z+1/2
x,-y+1/2,z
x+1/2,y,-z+1/2

loop_
_atom_site_fract_x
_atom_site_fract_y
_atom_site_fract_z
_atom_site_label
0.00000 0.00000 0.00000 Co1
0.00000 0.50000 0.00000 Co2
0.50000 0.00000 0.50000 Co3
0.50000 0.50000 0.50000 Co4
0.18600 0.25000 0.45800 S1
0.68600 0.25000 0.04200 S2
-0.18600 -0.25000 -0.45800 S3
-0.68600 -0.25000 -0.04200 S4
0.13000 0.25000 0.75000 O1
0.63000 0.25000 -0.25000 O2
-0.13000 -0.25000 -0.75000 O3
-0.63000 -0.25000 0.25000 O4
0.36700 0.25000 0.45800 O5
0.86700 0.25000 0.04200 O6
-0.36700 -0.25000 -0.45800 O7
-0.86700 -0.25000 -0.04200 O8
0.13000 0.06100 0.31900 O9
0.63000 0.43900 0.18100 O10
0.13000 0.43900 0.31900 O11
0.63000 0.06100 0.18100 O12
-0.13000 -0.06100 -0.31900 O13
-0.63000 -0.43900 -0.18100 O14
-0.13000 -0.43900 -0.31900 O15
-0.63000 -0.06100 -0.18100 O16
